data_1512258
loop_
_publ_author_name
'Surov, Artem O.'
'Bui, Cong Trinh'
'Proshin, Alexey N.'
'Roussel, Pascal'
'Idrissi, Abdenacer'
'Perlovich, German L.'

_publ_section_title
;
 Novel 1,2,4-thiadiazole derivatives: crystal structure, conformational
 analysis, hydrogen bond networks, calculations, and thermodynamic
 characteristics of crystal lattices.
;
_journal_issue 36
_journal_name_full 'The journal of physical chemistry. B'
_journal_page_first 10414
_journal_page_last 10429
_journal_paper_doi 10.1021/jp405624e
_journal_volume 117
_journal_year 2013
_chemical_formula_moiety 'C12 H14 Cl1 N3 O1 S1'
_chemical_formula_sum 'C12 H14 Cl N3 O S'
_chemical_formula_weight 283.78
_space_group_IT_number 61
_symmetry_cell_setting orthorhombic
_symmetry_space_group_name_Hall '-P 2ac 2ab'
_symmetry_space_group_name_H-M 'P b c a'
_atom_sites_solution_hydrogens difmap
_atom_sites_solution_primary other
_cell_angle_alpha 90
_cell_angle_beta 90
_cell_angle_gamma 90
_cell_formula_units_Z 8
_cell_length_a 9.4374(3)
_cell_length_b 13.0463(4)
_cell_length_c 22.2127(6)
_cell_measurement_reflns_used 9164
_cell_measurement_temperature 293
_cell_measurement_theta_max 27
_cell_measurement_theta_min 3
_cell_volume 2734.90(14)
_computing_cell_refinement 'Apex2 (Bruker AXS, 2006)'
_computing_data_collection 'Apex2 (Bruker AXS, 2006)'
_computing_data_reduction 'Apex2 (Bruker AXS, 2006)'
_computing_molecular_graphics 'CAMERON (Watkin et al., 1996)'
_computing_publication_material 'CRYSTALS (Betteridge et al., 2003)'
_computing_structure_refinement 'CRYSTALS (Betteridge et al., 2003)'
_computing_structure_solution 'Superflip (Palatinus & Chapuis, 2007)'
_diffrn_ambient_temperature 293
_diffrn_measured_fraction_theta_full 0.995
_diffrn_measured_fraction_theta_max 0.993
_diffrn_measurement_device Area
_diffrn_measurement_device_type 'Bruker Kappa Apex2'
_diffrn_measurement_method '\f & \w scans'
_diffrn_radiation_monochromator graphite
_diffrn_radiation_type 'Mo K\a'
_diffrn_radiation_wavelength 0.71073
_diffrn_reflns_av_R_equivalents 0.031
_diffrn_reflns_limit_h_max 12
_diffrn_reflns_limit_h_min -11
_diffrn_reflns_limit_k_max 15
_diffrn_reflns_limit_k_min -16
_diffrn_reflns_limit_l_max 26
_diffrn_reflns_limit_l_min -28
_diffrn_reflns_number 58981
_diffrn_reflns_theta_full 26.671
_diffrn_reflns_theta_max 27.496
_diffrn_reflns_theta_min 1.834
_diffrn_standards_number 0
_exptl_absorpt_coefficient_mu 0.424
_exptl_absorpt_correction_T_max 1.00
_exptl_absorpt_correction_T_min 0.93
_exptl_absorpt_correction_type multi-scan
_exptl_absorpt_process_details 'SADABS (Siemens, 1996)'
_exptl_crystal_colour colourless
_exptl_crystal_density_diffrn 1.378
_exptl_crystal_density_method 'not measured'
_exptl_crystal_description needle
_exptl_crystal_F_000 1184
_exptl_crystal_size_max 0.021
_exptl_crystal_size_mid 0.007
_exptl_crystal_size_min 0.007
_refine_diff_density_max 0.83
_refine_diff_density_min -0.30
_refine_ls_extinction_method None
_refine_ls_goodness_of_fit_ref 1.0895
_refine_ls_hydrogen_treatment constr
_refine_ls_matrix_type full
_refine_ls_number_parameters 163
_refine_ls_number_reflns 2627
_refine_ls_number_restraints 0
_refine_ls_R_factor_all 0.0548
_refine_ls_R_factor_gt 0.0491
_refine_ls_shift/su_max 0.0006118
_refine_ls_shift/su_mean 0.0000676
_refine_ls_structure_factor_coef F
_refine_ls_weighting_details
;
 Method, part 1, Chebychev polynomial, (Watkin, 1994, Prince, 1982) 
 [weight] = 1.0/[A~0~*T~0~(x)+A~1~*T~1~(x) ... +A~n-1~]*T~n-1~(x)] 
 where A~i~ are the Chebychev coefficients listed below and x= Fcalc/Fmax 
 Method = Robust Weighting (Prince, 1982) 
 W = [weight] * [1-(deltaF/6*sigmaF)^2^]^2^ 
 A~i~ are: 
 0.232 0.223 0.946E-01 0.258E-01 0.136E-01 
;
_refine_ls_weighting_scheme calc
_refine_ls_wR_factor_all 0.0660
_refine_ls_wR_factor_gt 0.0531
_refine_ls_wR_factor_ref 0.0511
_reflns_limit_h_max 12
_reflns_limit_h_min 0
_reflns_limit_k_max 16
_reflns_limit_k_min 0
_reflns_limit_l_max 28
_reflns_limit_l_min 0
_reflns_number_gt 2792
_reflns_number_total 3118
_reflns_threshold_expression I>2.0\s(I)
_oxford_diffrn_Wilson_B_factor 3.89
_oxford_diffrn_Wilson_scale 7.45
_oxford_refine_ls_r_factor_ref 0.0466
_oxford_refine_ls_scale 0.1383(3)
_oxford_reflns_number_all 3108
_oxford_reflns_threshold_expression_ref I>0.0\s(I)
_cod_data_source_file jp405624e_si_007.cif
_cod_data_source_block 1
_cod_depositor_comments
;
The following automatic conversions were performed:

'_atom_sites_solution_primary' value 'Other' changed to 'other'
according to /home/saulius/struct/CIF-dictionaries/cif_core.dic
dictionary named 'cif_core.dic' version 2.4.2 from 2011-04-26.

Automatic conversion script
Id: cif_fix_values 1891 2012-01-12 08:04:46Z andrius 
;
_cod_original_sg_symbol_H-M 'P b c a '
_cod_original_formula_sum 'C12 H14 Cl1 N3 O1 S1'
_cod_database_code 1512258

loop_
_symmetry_equiv_pos_as_xyz
x,y,z
-x,-y,-z
x,-y+1/2,z+1/2
-x,y+1/2,-z+1/2
-x+1/2,-y,z+1/2
x+1/2,y,-z+1/2
x+1/2,-y+1/2,-z
-x+1/2,y+1/2,z

loop_
_atom_site_label
_atom_site_type_symbol
_atom_site_fract_x
_atom_site_fract_y
_atom_site_fract_z
_atom_site_U_iso_or_equiv
_atom_site_occupancy
_atom_site_adp_type
_atom_site_refinement_flags_posn
Cl1 Cl 0.70614(8) 0.47441(6) 0.79388(3) 0.0780 1.0000 Uani .
C2 C 0.6637(2) 0.38203(18) 0.74024(9) 0.0554 1.0000 Uani .
C3 C 0.5824(2) 0.41097(15) 0.69145(8) 0.0471 1.0000 Uani .
C4 C 0.5479(2) 0.33789(14) 0.64823(8) 0.0431 1.0000 Uani .
N5 N 0.46677(17) 0.36215(11) 0.59685(7) 0.0429 1.0000 Uani .
C6 C 0.42250(18) 0.45592(12) 0.57873(7) 0.0372 1.0000 Uani .
S7 S 0.30865(5) 0.47035(3) 0.51787(2) 0.0456 1.0000 Uani .
N8 N 0.30957(17) 0.59771(12) 0.52521(7) 0.0476 1.0000 Uani .
C9 C 0.39088(19) 0.62062(13) 0.57064(8) 0.0418 1.0000 Uani .
N10 N 0.45617(17) 0.54431(11) 0.60249(7) 0.0412 1.0000 Uani .
C11 C 0.4162(2) 0.72988(14) 0.58755(10) 0.0515 1.0000 Uani .
C12 C 0.5655(2) 0.76389(15) 0.57811(9) 0.0510 1.0000 Uani .
O13 O 0.60141(16) 0.75587(10) 0.51503(6) 0.0549 1.0000 Uani .
C14 C 0.5854(3) 0.87358(18) 0.59973(12) 0.0688 1.0000 Uani .
C15 C 0.5917(3) 0.23586(15) 0.65506(10) 0.0566 1.0000 Uani .
C16 C 0.6734(3) 0.21172(19) 0.70501(11) 0.0717 1.0000 Uani .
C17 C 0.7116(3) 0.2835(2) 0.74744(11) 0.0694 1.0000 Uani .
C18 C 0.5545(4) 0.15483(17) 0.60962(13) 0.0822 1.0000 Uani .
H31 H 0.5517 0.4808 0.6867 0.0578 1.0000 Uiso R
H111 H 0.3930 0.7405 0.6308 0.0651 1.0000 Uiso R
H112 H 0.3591 0.7751 0.5594 0.0657 1.0000 Uiso R
H121 H 0.6301 0.7153 0.6030 0.0676 1.0000 Uiso R
H141 H 0.6850 0.8928 0.5944 0.1089 1.0000 Uiso R
H143 H 0.5559 0.8764 0.6424 0.1090 1.0000 Uiso R
H142 H 0.5201 0.9156 0.5727 0.1071 1.0000 Uiso R
H161 H 0.7043 0.1423 0.7095 0.0885 1.0000 Uiso R
H171 H 0.7709 0.2662 0.7806 0.0843 1.0000 Uiso R
H181 H 0.5955 0.0918 0.6237 0.1230 1.0000 Uiso R
H183 H 0.4524 0.1478 0.6103 0.1231 1.0000 Uiso R
H182 H 0.5878 0.1730 0.5695 0.1230 1.0000 Uiso R
H51 H 0.4597 0.3134 0.5691 0.0536 1.0000 Uiso R
H131 H 0.6637 0.7996 0.5062 0.0854 1.0000 Uiso R

loop_
_atom_site_aniso_label
_atom_site_aniso_U_11
_atom_site_aniso_U_22
_atom_site_aniso_U_33
_atom_site_aniso_U_23
_atom_site_aniso_U_13
_atom_site_aniso_U_12
Cl1 0.0892(5) 0.0933(5) 0.0513(3) -0.0028(3) -0.0180(3) -0.0136(3)
C2 0.0552(11) 0.0679(13) 0.0432(10) 0.0073(9) -0.0007(8) -0.0047(10)
C3 0.0516(10) 0.0460(10) 0.0438(9) 0.0043(8) -0.0002(8) 0.0001(8)
C4 0.0475(10) 0.0388(9) 0.0429(9) 0.0086(7) 0.0031(7) -0.0008(7)
N5 0.0553(9) 0.0298(7) 0.0436(8) 0.0005(6) -0.0041(7) -0.0007(6)
C6 0.0409(8) 0.0338(8) 0.0369(8) 0.0030(6) 0.0057(7) -0.0032(7)
S7 0.0471(3) 0.0380(2) 0.0518(3) 0.00269(18) -0.00716(19) -0.00263(18)
N8 0.0487(9) 0.0372(8) 0.0571(9) 0.0055(7) 0.0002(7) 0.0033(6)
C9 0.0454(9) 0.0326(8) 0.0473(9) 0.0012(7) 0.0126(8) 0.0010(7)
N10 0.0502(8) 0.0332(7) 0.0402(7) 0.0014(6) 0.0039(6) -0.0029(6)
C11 0.0622(12) 0.0327(9) 0.0596(11) -0.0025(8) 0.0112(9) 0.0032(8)
C12 0.0589(12) 0.0408(10) 0.0532(10) -0.0046(8) -0.0049(9) -0.0001(8)
O13 0.0662(9) 0.0433(7) 0.0552(8) -0.0092(6) 0.0103(7) -0.0188(6)
C14 0.0773(15) 0.0527(12) 0.0764(15) -0.0225(11) 0.0011(12) -0.0121(11)
C15 0.0719(13) 0.0415(10) 0.0565(11) 0.0101(9) 0.0008(10) 0.0076(9)
C16 0.0915(18) 0.0561(13) 0.0675(14) 0.0189(11) -0.0022(13) 0.0215(13)
C17 0.0752(15) 0.0814(16) 0.0516(11) 0.0200(12) -0.0073(11) 0.0130(13)
C18 0.124(2) 0.0352(10) 0.0873(18) 0.0016(11) -0.0169(17) 0.0128(13)

loop_
_atom_type_symbol
_atom_type_scat_dispersion_real
_atom_type_scat_dispersion_imag
_atom_type_scat_Cromer_Mann_a1
_atom_type_scat_Cromer_Mann_b1
_atom_type_scat_Cromer_Mann_a2
_atom_type_scat_Cromer_Mann_b2
_atom_type_scat_Cromer_Mann_a3
_atom_type_scat_Cromer_Mann_b3
_atom_type_scat_Cromer_Mann_a4
_atom_type_scat_Cromer_Mann_b4
_atom_type_scat_Cromer_Mann_c
_atom_type_scat_source
C 0.0033 0.0016 2.3100 20.8439 1.0200 10.2075 1.5886 0.5687 0.8650 51.6512 0.2156 'International Tables Vol C 4.2.6.8 and 6.1.1.4'
H 0.0000 0.0000 0.4930 10.5109 0.3229 26.1257 0.1402 3.1424 0.0408 57.7998 0.0030 'International Tables Vol C 4.2.6.8 and 6.1.1.4'
Cl 0.1484 0.1585 11.4604 0.0104 7.1964 1.1662 6.2556 18.5194 1.6455 47.7784 -9.5574 'International Tables Vol C 4.2.6.8 and 6.1.1.4'
N 0.0061 0.0033 12.2126 0.0057 3.1322 9.8933 2.0125 28.9975 1.1663 0.5826 -11.5290 'International Tables Vol C 4.2.6.8 and 6.1.1.4'
O 0.0106 0.0060 3.0485 13.2771 2.2868 5.7011 1.5463 0.3239 0.8670 32.9089 0.2508 'International Tables Vol C 4.2.6.8 and 6.1.1.4'
S 0.1246 0.1234 6.9053 1.4679 5.2034 22.2151 1.4379 0.2536 1.5863 56.1720 0.8669 'International Tables Vol C 4.2.6.8 and 6.1.1.4'

loop_
_geom_angle_atom_site_label_1
_geom_angle_atom_site_label_2
_geom_angle_atom_site_label_3
_geom_angle
_geom_angle_publ_flag
Cl1 C2 C3 118.41(17) yes
Cl1 C2 C17 119.54(17) yes
C3 C2 C17 122.1(2) yes
C2 C3 C4 118.97(18) yes
C2 C3 H31 120.8 no
C4 C3 H31 120.2 no
C3 C4 N5 122.11(16) yes
C3 C4 C15 120.46(18) yes
N5 C4 C15 117.43(17) yes
C4 N5 C6 127.66(15) yes
C4 N5 H51 116.2 no
C6 N5 H51 114.7 no
N5 C6 S7 121.35(13) yes
N5 C6 N10 127.01(16) yes
S7 C6 N10 111.64(12) yes
C6 S7 N8 91.64(8) yes
S7 N8 C9 107.89(12) yes
N8 C9 N10 119.93(15) yes
N8 C9 C11 120.55(17) yes
N10 C9 C11 119.51(17) yes
C9 N10 C6 108.89(15) yes
C9 C11 C12 113.55(16) yes
C9 C11 H111 110.0 no
C12 C11 H111 107.6 no
C9 C11 H112 108.3 no
C12 C11 H112 104.0 no
H111 C11 H112 113.4 no
C11 C12 O13 109.63(17) yes
C11 C12 C14 110.59(18) yes
O13 C12 C14 110.20(17) yes
C11 C12 H121 107.3 no
O13 C12 H121 109.5 no
C14 C12 H121 109.5 no
C12 O13 H131 109.9 no
C12 C14 H141 108.7 no
C12 C14 H143 107.6 no
H141 C14 H143 112.2 no
C12 C14 H142 104.2 no
H141 C14 H142 111.7 no
H143 C14 H142 112.0 no
C4 C15 C16 117.8(2) yes
C4 C15 C18 121.76(19) yes
C16 C15 C18 120.5(2) yes
C15 C16 C17 122.6(2) yes
C15 C16 H161 117.9 no
C17 C16 H161 119.6 no
C16 C17 C2 118.1(2) yes
C16 C17 H171 121.5 no
C2 C17 H171 120.4 no
C15 C18 H181 106.8 no
C15 C18 H183 106.7 no
H181 C18 H183 108.3 no
C15 C18 H182 111.6 no
H181 C18 H182 112.2 no
H183 C18 H182 111.0 no

loop_
_geom_bond_atom_site_label_1
_geom_bond_atom_site_label_2
_geom_bond_distance
_geom_bond_publ_flag
Cl1 C2 1.741(2) yes
C2 C3 1.380(3) yes
C2 C17 1.372(3) yes
C3 C4 1.392(3) yes
C3 H31 0.961 no
C4 N5 1.410(2) yes
C4 C15 1.402(3) yes
N5 C6 1.354(2) yes
N5 H51 0.888 no
C6 S7 1.7370(18) yes
C6 N10 1.307(2) yes
S7 N8 1.6696(16) yes
N8 C9 1.302(2) yes
C9 N10 1.368(2) yes
C9 C11 1.493(2) yes
C11 C12 1.492(3) yes
C11 H111 0.994 no
C11 H112 1.015 no
C12 O13 1.445(2) yes
C12 C14 1.521(3) yes
C12 H121 1.038 no
O13 H131 0.843 no
C14 H141 0.980 no
C14 H143 0.988 no
C14 H142 1.019 no
C15 C16 1.387(3) yes
C15 C18 1.503(3) yes
C16 C17 1.377(4) yes
C16 H161 0.956 no
C17 H171 0.952 no
C18 H181 0.961 no
C18 H183 0.968 no
C18 H182 0.973 no

loop_
_geom_hbond_atom_site_label_D
_geom_hbond_atom_site_label_H
_geom_hbond_atom_site_label_A
_geom_hbond_site_symmetry_A
_geom_hbond_angle_DHA
_geom_hbond_distance_DH
_geom_hbond_distance_HA
_geom_hbond_distance_DA
_geom_hbond_publ_flag
C3 H31 N10 . 124.33(6) 0.961 2.236 2.890(3) yes
N5 H51 O13 2_666 157.26(6) 0.888 2.155 2.993(3) yes
O13 H131 N8 7_566 173.55(6) 0.843 2.043 2.882(3) yes
